data_7217602
loop_
_publ_author_name
'Tang, Si-Fu'
'Li, Liang-Jun'
'Wang, Chao'
'Zhao, Xue-Bo'

_publ_section_title
;
 Investigation of the structure variation of metal diphosphonates with the
 changing of N-donor auxiliary ligands and their properties
;
_journal_issue 38
_journal_name_full CrystEngComm
_journal_page_first 9104
_journal_paper_doi 10.1039/C4CE01266F
_journal_volume 16
_journal_year 2014
_chemical_formula_sum 'C28 H30 N4 Ni O8 P2'
_chemical_formula_weight 671.21
_chemical_name_systematic
; 
 ? 
;
_space_group_IT_number 161
_symmetry_cell_setting trigonal
_symmetry_space_group_name_Hall 'R 3 -2"c'
_symmetry_space_group_name_H-M 'R 3 c :H'
_atom_sites_solution_hydrogens geom
_atom_sites_solution_primary direct
_atom_sites_solution_secondary difmap
_audit_creation_method SHELXL-97
_cell_angle_alpha 90.00
_cell_angle_beta 90.00
_cell_angle_gamma 120.00
_cell_formula_units_Z 18
_cell_length_a 23.7747(14)
_cell_length_b 23.7747(14)
_cell_length_c 28.216(4)
_cell_measurement_temperature 296(2)
_cell_measurement_theta_max 24.99
_cell_measurement_theta_min 1.71
_cell_volume 13812(2)
_computing_cell_refinement 'Bruker XSCANS'
_computing_data_collection 'Bruker XSCANS'
_computing_data_reduction 'Bruker SHELXTL'
_computing_molecular_graphics 'Bruker SHELXTL'
_computing_publication_material 'Bruker SHELXTL'
_computing_structure_refinement 'SHELXL-97 (Sheldrick, 1997)'
_computing_structure_solution 'SHELXS-97 (Sheldrick, 1990)'
_diffrn_ambient_temperature 296(2)
_diffrn_measured_fraction_theta_full 0.997
_diffrn_measured_fraction_theta_max 0.997
_diffrn_radiation_monochromator graphite
_diffrn_radiation_source 'fine-focus sealed tube'
_diffrn_radiation_type MoK\a
_diffrn_radiation_wavelength 0.71073
_diffrn_reflns_av_R_equivalents 0.1277
_diffrn_reflns_av_sigmaI/netI 0.1205
_diffrn_reflns_limit_h_max 26
_diffrn_reflns_limit_h_min -28
_diffrn_reflns_limit_k_max 28
_diffrn_reflns_limit_k_min -28
_diffrn_reflns_limit_l_max 33
_diffrn_reflns_limit_l_min -32
_diffrn_reflns_number 20167
_diffrn_reflns_theta_full 24.99
_diffrn_reflns_theta_max 24.99
_diffrn_reflns_theta_min 1.71
_exptl_absorpt_coefficient_mu 0.791
_exptl_absorpt_correction_T_max 0.909
_exptl_absorpt_correction_T_min 0.801
_exptl_absorpt_correction_type multi-scan
_exptl_crystal_colour colorless
_exptl_crystal_density_diffrn 1.453
_exptl_crystal_density_method 'not measured'
_exptl_crystal_description Plate
_exptl_crystal_F_000 6264
_exptl_crystal_size_max 0.28
_exptl_crystal_size_mid 0.26
_exptl_crystal_size_min 0.12
_refine_diff_density_max 0.781
_refine_diff_density_min -0.412
_refine_diff_density_rms 0.103
_refine_ls_abs_structure_details 'Flack H D (1983), Acta Cryst. A39, 876-881'
_refine_ls_abs_structure_Flack -0.04(3)
_refine_ls_extinction_method none
_refine_ls_goodness_of_fit_ref 1.013
_refine_ls_hydrogen_treatment constr
_refine_ls_matrix_type full
_refine_ls_number_parameters 390
_refine_ls_number_reflns 5033
_refine_ls_number_restraints 1
_refine_ls_restrained_S_all 1.013
_refine_ls_R_factor_all 0.1272
_refine_ls_R_factor_gt 0.0666
_refine_ls_shift/su_max 0.001
_refine_ls_shift/su_mean 0.000
_refine_ls_structure_factor_coef Fsqd
_refine_ls_weighting_details 'calc w=1/[\s^2^(Fo^2^)+(0.0994P)^2^+0.0000P] where P=(Fo^2^+2Fc^2^)/3'
_refine_ls_weighting_scheme calc
_refine_ls_wR_factor_gt 0.1512
_refine_ls_wR_factor_ref 0.1891
_reflns_number_gt 3139
_reflns_number_total 5033
_reflns_threshold_expression >2sigma(I)
_cod_data_source_file c4ce01266f2.cif
_cod_data_source_block 3
_cod_depositor_comments
;
The following automatic conversions were performed:

'_symmetry_cell_setting' value 'Trigonal' changed to 'trigonal'
according to
/usr/data/users/saulius/crontab/automatic-downloads/rss-feeds/RSC/lib/dictionaries/cif_core.dic
dictionary named 'cif_core.dic' version 2.4.2 from 2011-04-26.

Automatic conversion script
Id: cif_fix_values 2281 2013-09-26 08:29:07Z andrius 

 Adding full bibliography for 7217600--7217608.cif.
;
_cod_original_sg_symbol_H-M R3c
_cod_database_code 7217602

loop_
_symmetry_equiv_pos_as_xyz
'x, y, z'
'-y, x-y, z'
'-x+y, -x, z'
'-y, -x, z+1/2'
'-x+y, y, z+1/2'
'x, x-y, z+1/2'
'x+2/3, y+1/3, z+1/3'
'-y+2/3, x-y+1/3, z+1/3'
'-x+y+2/3, -x+1/3, z+1/3'
'-y+2/3, -x+1/3, z+5/6'
'-x+y+2/3, y+1/3, z+5/6'
'x+2/3, x-y+1/3, z+5/6'
'x+1/3, y+2/3, z+2/3'
'-y+1/3, x-y+2/3, z+2/3'
'-x+y+1/3, -x+2/3, z+2/3'
'-y+1/3, -x+2/3, z+7/6'
'-x+y+1/3, y+2/3, z+7/6'
'x+1/3, x-y+2/3, z+7/6'

loop_
_atom_site_label
_atom_site_type_symbol
_atom_site_fract_x
_atom_site_fract_y
_atom_site_fract_z
_atom_site_U_iso_or_equiv
_atom_site_adp_type
_atom_site_occupancy
_atom_site_symmetry_multiplicity
_atom_site_calc_flag
_atom_site_refinement_flags
Ni1 Ni 0.04491(6) 0.61038(6) 0.02039(4) 0.0325(3) Uani 1 1 d .
O1 O 0.1526(3) 0.8107(3) 0.0864(2) 0.0448(18) Uani 1 1 d .
O2 O 0.1096(3) 0.6964(3) 0.0535(2) 0.0333(15) Uani 1 1 d .
O3 O 0.0360(3) 0.7425(3) 0.0653(2) 0.0373(16) Uani 1 1 d .
H3A H 0.0195 0.7163 0.0436 0.056 Uiso 1 1 calc R
O4 O 0.0875(3) 0.6247(3) 0.3140(2) 0.0430(17) Uani 1 1 d .
O5 O -0.0317(3) 0.5627(3) 0.2940(2) 0.0384(17) Uani 1 1 d .
H5A H -0.0231 0.5368 0.2813 0.058 Uiso 1 1 calc R
O6 O 0.0127(3) 0.6712(3) 0.3283(2) 0.0333(15) Uani 1 1 d .
N1 N 0.0929(4) 0.5718(4) 0.0602(3) 0.043(2) Uani 1 1 d .
N2 N -0.0164(4) 0.5724(4) 0.0788(3) 0.037(2) Uani 1 1 d .
N3 N 0.1077(4) 0.6365(4) -0.0362(3) 0.038(2) Uani 1 1 d .
N4 N -0.0043(4) 0.5297(4) -0.0242(3) 0.0350(19) Uani 1 1 d .
P1 P 0.09820(12) 0.74125(12) 0.08420(8) 0.0327(6) Uani 1 1 d .
P2 P 0.03212(12) 0.63178(12) 0.29697(9) 0.0304(6) Uani 1 1 d .
C1 C 0.0790(4) 0.7104(4) 0.1442(3) 0.030(2) Uani 1 1 d .
C2 C 0.1233(4) 0.6999(4) 0.1701(3) 0.031(2) Uani 1 1 d .
C3 C 0.1054(5) 0.6761(4) 0.2154(3) 0.033(2) Uani 1 1 d .
H3B H 0.1338 0.6675 0.2325 0.039 Uiso 1 1 calc R
C4 C 0.0481(4) 0.6639(4) 0.2377(3) 0.030(2) Uani 1 1 d .
C5 C 0.0041(5) 0.6749(4) 0.2118(3) 0.032(2) Uani 1 1 d .
C6 C 0.0211(4) 0.6980(4) 0.1651(3) 0.034(2) Uani 1 1 d .
H6A H -0.0078 0.7052 0.1475 0.041 Uiso 1 1 calc R
C7 C -0.0600(5) 0.6616(5) 0.2309(4) 0.045(3) Uani 1 1 d .
H7A H -0.0660 0.6978 0.2243 0.067 Uiso 1 1 calc R
H7B H -0.0611 0.6551 0.2646 0.067 Uiso 1 1 calc R
H7C H -0.0942 0.6233 0.2162 0.067 Uiso 1 1 calc R
C8 C 0.1885(5) 0.7139(5) 0.1509(3) 0.040(3) Uani 1 1 d .
H8A H 0.2129 0.7082 0.1756 0.061 Uiso 1 1 calc R
H8B H 0.2120 0.7578 0.1395 0.061 Uiso 1 1 calc R
H8C H 0.1820 0.6846 0.1253 0.061 Uiso 1 1 calc R
C9 C 0.1487(5) 0.5748(5) 0.0495(4) 0.052(3) Uani 1 1 d .
H9A H 0.1661 0.5881 0.0194 0.062 Uiso 1 1 calc R
C10 C 0.1825(6) 0.5579(6) 0.0834(6) 0.076(4) Uani 1 1 d .
H10A H 0.2215 0.5601 0.0755 0.091 Uiso 1 1 calc R
C11 C 0.1563(8) 0.5384(7) 0.1280(5) 0.077(4) Uani 1 1 d .
H11A H 0.1779 0.5280 0.1507 0.093 Uiso 1 1 calc R
C12 C 0.0984(6) 0.5344(6) 0.1387(5) 0.059(3) Uani 1 1 d .
H12A H 0.0795 0.5202 0.1683 0.071 Uiso 1 1 calc R
C13 C 0.0683(5) 0.5521(5) 0.1040(4) 0.040(3) Uani 1 1 d .
C14 C 0.0074(5) 0.5512(5) 0.1135(4) 0.038(2) Uani 1 1 d .
C15 C -0.0264(6) 0.5283(5) 0.1567(4) 0.052(3) Uani 1 1 d .
H15A H -0.0095 0.5148 0.1810 0.062 Uiso 1 1 calc R
C16 C -0.0863(6) 0.5263(6) 0.1622(4) 0.059(3) Uani 1 1 d .
H16A H -0.1096 0.5109 0.1903 0.070 Uiso 1 1 calc R
C17 C -0.1103(6) 0.5471(6) 0.1264(4) 0.061(3) Uani 1 1 d .
H17A H -0.1497 0.5462 0.1294 0.073 Uiso 1 1 calc R
C18 C -0.0724(5) 0.5700(5) 0.0844(4) 0.045(3) Uani 1 1 d .
H18A H -0.0881 0.5842 0.0597 0.054 Uiso 1 1 calc R
C19 C 0.1662(5) 0.6904(6) -0.0396(4) 0.053(3) Uani 1 1 d .
H19A H 0.1795 0.7200 -0.0147 0.063 Uiso 1 1 calc R
C20 C 0.2072(6) 0.7044(6) -0.0768(4) 0.059(3) Uani 1 1 d .
H20A H 0.2472 0.7424 -0.0776 0.070 Uiso 1 1 calc R
C21 C 0.1874(6) 0.6606(7) -0.1128(5) 0.073(4) Uani 1 1 d .
H21A H 0.2135 0.6691 -0.1395 0.088 Uiso 1 1 calc R
C22 C 0.1294(6) 0.6041(7) -0.1098(4) 0.066(4) Uani 1 1 d .
H22A H 0.1173 0.5727 -0.1332 0.079 Uiso 1 1 calc R
C23 C 0.0886(5) 0.5936(5) -0.0721(3) 0.040(2) Uani 1 1 d .
C24 C 0.0250(5) 0.5353(5) -0.0652(3) 0.039(3) Uani 1 1 d .
C25 C -0.0058(7) 0.4864(6) -0.0993(4) 0.058(4) Uani 1 1 d .
H25A H 0.0143 0.4904 -0.1284 0.069 Uiso 1 1 calc R
C26 C -0.0638(6) 0.4339(6) -0.0906(5) 0.057(3) Uani 1 1 d .
H26A H -0.0836 0.4011 -0.1131 0.069 Uiso 1 1 calc R
C27 C -0.0923(6) 0.4296(5) -0.0497(4) 0.054(3) Uani 1 1 d .
H27A H -0.1328 0.3938 -0.0431 0.065 Uiso 1 1 calc R
C28 C -0.0625(5) 0.4773(5) -0.0173(4) 0.045(3) Uani 1 1 d .
H28A H -0.0836 0.4735 0.0113 0.054 Uiso 1 1 calc R
O1W O 0.1365(4) 0.5505(4) 0.2665(3) 0.079(3) Uani 1 1 d .
H1W H 0.1211 0.5618 0.2436 0.095 Uiso 1 1 d R
H2W H 0.1250 0.5117 0.2585 0.095 Uiso 1 1 d R
O2W O 0.2217(5) 0.6773(5) 0.3388(6) 0.157(6) Uani 1 1 d .
H3W H 0.2258 0.6923 0.3109 0.188 Uiso 1 1 d R
H4W H 0.1983 0.6368 0.3336 0.188 Uiso 1 1 d R

loop_
_atom_site_aniso_label
_atom_site_aniso_U_11
_atom_site_aniso_U_22
_atom_site_aniso_U_33
_atom_site_aniso_U_23
_atom_site_aniso_U_13
_atom_site_aniso_U_12
Ni1 0.0417(7) 0.0370(7) 0.0211(6) -0.0015(6) -0.0010(6) 0.0214(6)
O1 0.047(4) 0.032(4) 0.031(4) 0.002(3) 0.003(3) 0.002(3)
O2 0.041(4) 0.041(4) 0.017(3) -0.008(3) -0.006(3) 0.020(3)
O3 0.052(4) 0.042(4) 0.022(3) -0.004(3) -0.008(3) 0.026(3)
O4 0.049(4) 0.050(4) 0.033(4) 0.006(3) 0.002(3) 0.027(3)
O5 0.038(4) 0.031(4) 0.035(4) -0.008(3) -0.002(3) 0.009(3)
O6 0.048(4) 0.032(3) 0.019(3) -0.001(3) 0.007(3) 0.020(3)
N1 0.048(5) 0.040(5) 0.043(6) -0.009(4) -0.007(4) 0.025(5)
N2 0.052(6) 0.030(5) 0.030(5) 0.001(4) -0.002(4) 0.020(4)
N3 0.051(5) 0.035(5) 0.026(5) -0.003(4) -0.003(4) 0.021(4)
N4 0.046(5) 0.038(5) 0.027(5) 0.001(4) -0.001(4) 0.026(4)
P1 0.0418(15) 0.0303(13) 0.0211(13) -0.0010(11) 0.0017(12) 0.0142(12)
P2 0.0362(14) 0.0332(14) 0.0198(12) 0.0003(11) 0.0023(11) 0.0159(12)
C1 0.031(5) 0.028(5) 0.019(5) -0.005(4) 0.001(4) 0.006(4)
C2 0.035(5) 0.031(5) 0.024(5) -0.006(4) 0.003(4) 0.015(4)
C3 0.040(6) 0.032(5) 0.019(5) 0.001(4) 0.002(4) 0.013(4)
C4 0.036(5) 0.029(5) 0.026(5) -0.002(4) 0.005(4) 0.017(4)
C5 0.043(6) 0.037(5) 0.019(5) -0.004(4) -0.004(4) 0.021(5)
C6 0.038(6) 0.032(5) 0.022(5) -0.003(4) -0.007(5) 0.010(5)
C7 0.035(6) 0.068(7) 0.035(6) 0.007(6) 0.011(5) 0.029(6)
C8 0.047(6) 0.052(6) 0.025(5) -0.002(5) 0.006(5) 0.027(5)
C9 0.056(7) 0.046(7) 0.061(8) -0.011(6) -0.005(6) 0.031(6)
C10 0.059(8) 0.069(8) 0.121(13) -0.027(9) -0.035(9) 0.049(7)
C11 0.099(12) 0.076(10) 0.063(10) -0.009(8) -0.020(9) 0.049(9)
C12 0.086(9) 0.070(8) 0.038(6) 0.003(6) -0.008(7) 0.053(8)
C13 0.051(6) 0.032(6) 0.031(6) -0.003(5) -0.003(5) 0.016(5)
C14 0.051(6) 0.030(5) 0.034(6) 0.000(5) 0.004(5) 0.020(5)
C15 0.087(9) 0.041(6) 0.029(6) -0.007(5) -0.015(6) 0.034(6)
C16 0.090(10) 0.056(8) 0.022(6) 0.011(5) 0.006(6) 0.031(7)
C17 0.071(8) 0.051(7) 0.047(8) -0.002(6) 0.010(7) 0.020(6)
C18 0.054(7) 0.051(6) 0.026(6) 0.004(5) 0.009(5) 0.023(6)
C19 0.061(8) 0.057(8) 0.038(7) 0.000(6) -0.003(6) 0.029(7)
C20 0.058(8) 0.064(8) 0.046(7) 0.004(6) 0.025(6) 0.025(6)
C21 0.073(9) 0.097(11) 0.049(8) -0.003(8) 0.028(7) 0.042(9)
C22 0.066(9) 0.080(9) 0.042(7) -0.010(7) 0.015(6) 0.030(8)
C23 0.056(7) 0.043(6) 0.028(6) -0.007(5) 0.001(5) 0.029(6)
C24 0.064(7) 0.042(6) 0.030(6) -0.002(5) -0.009(5) 0.042(6)
C25 0.094(10) 0.073(9) 0.039(7) -0.028(6) -0.029(7) 0.066(9)
C26 0.070(9) 0.040(7) 0.062(9) -0.019(6) -0.016(7) 0.028(7)
C27 0.061(8) 0.033(6) 0.059(8) -0.006(6) -0.016(6) 0.017(6)
C28 0.054(7) 0.041(6) 0.034(6) 0.002(5) -0.004(5) 0.020(6)
O1W 0.070(6) 0.077(6) 0.082(7) 0.011(5) -0.010(5) 0.030(5)
O2W 0.100(9) 0.095(8) 0.247(17) -0.034(10) -0.073(10) 0.028(8)

loop_
_atom_type_symbol
_atom_type_description
_atom_type_scat_dispersion_real
_atom_type_scat_dispersion_imag
_atom_type_scat_source
C C 0.0033 0.0016 'International Tables Vol C Tables 4.2.6.8 and 6.1.1.4'
H H 0.0000 0.0000 'International Tables Vol C Tables 4.2.6.8 and 6.1.1.4'
N N 0.0061 0.0033 'International Tables Vol C Tables 4.2.6.8 and 6.1.1.4'
O O 0.0106 0.0060 'International Tables Vol C Tables 4.2.6.8 and 6.1.1.4'
P P 0.1023 0.0942 'International Tables Vol C Tables 4.2.6.8 and 6.1.1.4'
Ni Ni 0.3393 1.1124 'International Tables Vol C Tables 4.2.6.8 and 6.1.1.4'

loop_
_geom_angle_atom_site_label_1
_geom_angle_atom_site_label_2
_geom_angle_atom_site_label_3
_geom_angle
_geom_angle_site_symmetry_3
N3 Ni1 O2 89.1(3) .
N3 Ni1 N2 171.5(3) .
O2 Ni1 N2 94.8(3) .
N3 Ni1 N4 78.4(3) .
O2 Ni1 N4 167.4(3) .
N2 Ni1 N4 97.4(3) .
N3 Ni1 N1 94.4(3) .
O2 Ni1 N1 83.9(3) .
N2 Ni1 N1 78.6(3) .
N4 Ni1 N1 95.6(3) .
N3 Ni1 O6 96.2(3) 15_454
O2 Ni1 O6 89.9(2) 15_454
N2 Ni1 O6 91.3(3) 15_454
N4 Ni1 O6 92.8(3) 15_454
N1 Ni1 O6 167.7(3) 15_454
P1 O2 Ni1 130.9(4) .
P2 O6 Ni1 137.1(4) 8_565
C9 N1 C13 118.3(10) .
C9 N1 Ni1 126.9(8) .
C13 N1 Ni1 113.9(7) .
C18 N2 C14 120.1(9) .
C18 N2 Ni1 126.0(7) .
C14 N2 Ni1 113.9(7) .
C19 N3 C23 117.8(9) .
C19 N3 Ni1 126.2(7) .
C23 N3 Ni1 116.0(7) .
C24 N4 C28 118.1(9) .
C24 N4 Ni1 114.1(7) .
C28 N4 Ni1 127.6(7) .
O2 P1 O1 116.2(4) .
O2 P1 O3 108.7(4) .
O1 P1 O3 106.9(4) .
O2 P1 C1 110.5(4) .
O1 P1 C1 108.1(4) .
O3 P1 C1 105.8(4) .
O4 P2 O6 116.2(4) .
O4 P2 O5 110.0(4) .
O6 P2 O5 104.0(4) .
O4 P2 C4 109.7(4) .
O6 P2 C4 110.1(4) .
O5 P2 C4 106.2(4) .
C6 C1 C2 119.6(8) .
C6 C1 P1 120.5(7) .
C2 C1 P1 120.0(7) .
C3 C2 C1 116.9(9) .
C3 C2 C8 119.6(9) .
C1 C2 C8 123.5(8) .
C2 C3 C4 124.9(9) .
C3 C4 C5 118.0(9) .
C3 C4 P2 119.0(7) .
C5 C4 P2 122.9(7) .
C6 C5 C4 117.7(9) .
C6 C5 C7 119.0(9) .
C4 C5 C7 123.3(9) .
C1 C6 C5 122.9(9) .
N1 C9 C10 121.4(12) .
C11 C10 C9 118.8(12) .
C12 C11 C10 119.8(13) .
C11 C12 C13 118.4(13) .
N1 C13 C12 123.3(11) .
N1 C13 C14 115.3(9) .
C12 C13 C14 121.3(10) .
N2 C14 C15 120.5(10) .
N2 C14 C13 117.2(9) .
C15 C14 C13 122.3(10) .
C16 C15 C14 118.7(10) .
C17 C16 C15 120.2(11) .
C16 C17 C18 117.0(12) .
N2 C18 C17 123.4(11) .
N3 C19 C20 124.3(11) .
C19 C20 C21 117.4(11) .
C20 C21 C22 119.9(11) .
C21 C22 C23 120.2(12) .
N3 C23 C22 120.3(10) .
N3 C23 C24 114.4(9) .
C22 C23 C24 125.1(10) .
N4 C24 C25 119.2(11) .
N4 C24 C23 117.0(9) .
C25 C24 C23 123.8(10) .
C26 C25 C24 120.9(12) .
C27 C26 C25 118.8(12) .
C26 C27 C28 119.7(12) .
N4 C28 C27 123.3(11) .

loop_
_geom_bond_atom_site_label_1
_geom_bond_atom_site_label_2
_geom_bond_distance
_geom_bond_site_symmetry_2
Ni1 N3 2.059(8) .
Ni1 O2 2.069(6) .
Ni1 N2 2.083(8) .
Ni1 N4 2.095(8) .
Ni1 N1 2.109(9) .
Ni1 O6 2.119(6) 15_454
O1 P1 1.506(6) .
O2 P1 1.498(6) .
O3 P1 1.586(7) .
O4 P2 1.488(7) .
O5 P2 1.586(6) .
O6 P2 1.518(6) .
O6 Ni1 2.119(6) 8_565
N1 C9 1.328(13) .
N1 C13 1.347(13) .
N2 C18 1.316(12) .
N2 C14 1.348(13) .
N3 C19 1.343(13) .
N3 C23 1.345(12) .
N4 C24 1.322(12) .
N4 C28 1.334(12) .
P1 C1 1.810(9) .
P2 C4 1.799(10) .
C1 C6 1.387(13) .
C1 C2 1.403(13) .
C2 C3 1.378(12) .
C2 C8 1.515(13) .
C3 C4 1.392(12) .
C4 C5 1.404(13) .
C5 C6 1.406(12) .
C5 C7 1.495(13) .
C9 C10 1.430(17) .
C10 C11 1.38(2) .
C11 C12 1.365(18) .
C12 C13 1.396(15) .
C13 C14 1.462(14) .
C14 C15 1.409(15) .
C15 C16 1.410(17) .
C16 C17 1.368(16) .
C17 C18 1.422(15) .
C19 C20 1.356(15) .
C20 C21 1.360(16) .
C21 C22 1.365(17) .
C22 C23 1.373(15) .
C23 C24 1.467(14) .
C24 C25 1.401(14) .
C25 C26 1.342(16) .
C26 C27 1.317(16) .
C27 C28 1.350(14) .

loop_
_geom_hbond_atom_site_label_D
_geom_hbond_atom_site_label_H
_geom_hbond_atom_site_label_A
_geom_hbond_distance_DH
_geom_hbond_distance_HA
_geom_hbond_distance_DA
_geom_hbond_angle_DHA
_geom_hbond_site_symmetry_A
O5 H5A O1 0.82 1.80 2.620(8) 177.2 17_444
O1W H1W O1 0.85 2.72 3.011(11) 101.6 17_444
O1W H2W O3 0.85 2.38 3.129(10) 147.3 17_444
O2W H4W O4 0.85 2.56 2.871(12) 102.8 .
